data_4022262
loop_
_publ_author_name
'Timothy J. Donohoe'
'Kevin Blades'
'Peter R. Moore'
'Michael J. Waring'
'Jon J. G. Winter'
'Madeleine Helliwell'
'Nicholas J. Newcombe'
'Geoffrey Stemp'

_publ_section_title
;
 Directed Dihydroxylation of Cyclic Allylic Alcohols and
 Trichloroacetamides Using OsO~4~/TMEDA
;
_journal_name_full 'Journal of Organic Chemistry'
_journal_page_first 7946
_journal_page_last 7956
_journal_paper_doi 10.1021/jo026161y
_journal_volume 67
_journal_year 2002
_chemical_formula_moiety 'C13 H24 F3 N3 O5 Os '
_chemical_formula_sum 'C13 H24 F3 N3 O5 Os'
_chemical_formula_weight 549.54
_space_group_IT_number 4
_symmetry_cell_setting monoclinic
_symmetry_Int_Tables_number 4
_symmetry_space_group_name_Hall 'P 2yb'
_symmetry_space_group_name_H-M 'P 1 21 1'
_audit_creation_date 1998-02-13
_audit_creation_method 'by teXsan v1.7'
_cell_angle_alpha 90
_cell_angle_beta 112.68(3)
_cell_angle_gamma 90
_cell_formula_units_Z 2
_cell_length_a 9.037(3)
_cell_length_b 10.391(6)
_cell_length_c 10.441(4)
_cell_measurement_reflns_used 17
_cell_measurement_temperature 296.2
_cell_measurement_theta_max 13.8
_cell_measurement_theta_min 7.6
_cell_volume 904.6(7)
_diffrn_ambient_temperature 296.2
_diffrn_measurement_device 'Rigaku AFC6S'
_diffrn_measurement_method \w-2\q
_diffrn_orient_matrix_UB_11 -0.09521
_diffrn_orient_matrix_UB_12 0.03594
_diffrn_orient_matrix_UB_13 0.01420
_diffrn_orient_matrix_UB_21 -0.05478
_diffrn_orient_matrix_UB_22 0.01491
_diffrn_orient_matrix_UB_23 -0.10218
_diffrn_orient_matrix_UB_31 -0.04815
_diffrn_orient_matrix_UB_32 -0.08803
_diffrn_orient_matrix_UB_33 -0.01151
_diffrn_radiation_detector 'scintillation counter'
_diffrn_radiation_monochromator graphite
_diffrn_radiation_source 'X-ray tube'
_diffrn_radiation_type 'Mo K\a'
_diffrn_radiation_wavelength 0.7107
_diffrn_reflns_av_R_equivalents 0.08158
_diffrn_reflns_limit_h_max 10
_diffrn_reflns_limit_h_min 0
_diffrn_reflns_limit_k_max 12
_diffrn_reflns_limit_k_min 0
_diffrn_reflns_limit_l_max 11
_diffrn_reflns_limit_l_min -12
_diffrn_reflns_number 2627
_diffrn_reflns_reduction_process 'Lp corrections applied'
_diffrn_reflns_theta_max 24.97
_diffrn_reflns_theta_min 1.96
_diffrn_standards_decay_% 0.40
_diffrn_standards_interval_count 150
_diffrn_standards_number 3
_exptl_absorpt_coefficient_mu 7.110
_exptl_absorpt_correction_T_max 1.000
_exptl_absorpt_correction_T_min 0.496
_exptl_absorpt_correction_type
;
\y scans (North,Phillips & Matthews, 1968)
;
_exptl_crystal_colour brown
_exptl_crystal_density_diffrn 2.017
_exptl_crystal_density_meas ?
_exptl_crystal_description plate
_exptl_crystal_F_000 532.00
_exptl_crystal_size_max 0.25
_exptl_crystal_size_mid 0.20
_exptl_crystal_size_min 0.05
_refine_diff_density_max 0.85
_refine_diff_density_min -0.85
_refine_ls_extinction_method none
_refine_ls_goodness_of_fit_all 1.730
_refine_ls_goodness_of_fit_obs 1.576
_refine_ls_hydrogen_treatment noref
_refine_ls_matrix_type full
_refine_ls_number_constraints 0
_refine_ls_number_parameters 226
_refine_ls_number_reflns 1507
_refine_ls_number_restraints 0
_refine_ls_R_factor_all 0.0516
_refine_ls_R_factor_obs 0.0323
_refine_ls_shift/esd_max 0.0011
_refine_ls_shift/esd_mean 0.0000
_refine_ls_structure_factor_coef F
_refine_ls_weighting_details 'w = 1/[\s^2^(Fo) + 0.00022|Fo|^2^]'
_refine_ls_weighting_scheme calc
_refine_ls_wR_factor_all 0.0324
_refine_ls_wR_factor_obs 0.0276
_reflns_number_observed 1507
_reflns_number_total 1694
_reflns_observed_criterion >1.00\s(I)
_cod_data_source_file jo026161y_s9.cif
_cod_data_source_block S626_CMPD-52
_cod_depositor_comments
;
 Renaming the _geom_torsion_site_symmetry_4 data item to _geom_torsion.
 The initial data name misassignment was cause by the incorrect data name
 order in the loop and the removal of data items containing only unknown
 ('?') or inapplicable ('.') values.

 Antanas Vaitkus,
 2018-08-08

The following automatic conversions were performed:

'_refine_ls_weighting_scheme' value 'w = 1/[\s^2^(Fo) +
0.00022|Fo|^2^]' was changed to 'calc'. New tag
'_refine_ls_weighting_details' was created. The value of the new tag
was set to 'w = 1/[\s^2^(Fo) + 0.00022|Fo|^2^]'.

Automatic conversion script
Id: cif_fix_values 3143 2015-03-26 13:38:13Z robertas 
;
_cod_original_sg_symbol_H-M 'P 21       '
_cod_original_formula_sum 'C13 H24 F3 N3 O5 Os '
_cod_database_code 4022262

loop_
_symmetry_equiv_pos_as_xyz
'   +x,   +y,   +z'
'   -x,1/2+y,   -z'

loop_
_atom_site_aniso_label
_atom_site_aniso_U_11
_atom_site_aniso_U_22
_atom_site_aniso_U_33
_atom_site_aniso_U_12
_atom_site_aniso_U_13
_atom_site_aniso_U_23
Os(1) 0.0302(2) 0.0255(2) 0.0264(2) -0.0005(7) 0.0078(1) -0.0005(7)
F(1) 0.082(7) 0.137(9) 0.079(6) 0.047(7) 0.005(5) -0.041(6)
F(2) 0.088(8) 0.15(1) 0.21(1) -0.034(7) 0.100(9) -0.037(9)
F(3) 0.15(1) 0.092(8) 0.12(1) 0.039(8) 0.044(10) 0.002(7)
O(1) 0.043(5) 0.051(6) 0.036(4) 0.020(4) 0.002(4) 0.017(4)
O(2) 0.039(6) 0.033(5) 0.042(6) 0.006(5) -0.019(5) 0.001(4)
O(3) 0.038(5) 0.035(6) 0.034(5) -0.013(4) 0.003(5) 0.004(4)
O(4) 0.047(5) 0.050(5) 0.041(4) -0.015(4) 0.030(3) -0.023(3)
O(5) 0.088(6) 0.108(8) 0.040(4) 0.04(2) -0.011(4) 0.02(1)
N(1) 0.044(5) 0.043(6) 0.039(5) 0.011(4) 0.026(5) -0.012(4)
N(2) 0.028(4) 0.036(6) 0.045(5) -0.009(3) 0.015(5) -0.004(4)
N(3) 0.044(5) 0.047(9) 0.048(5) -0.010(7) 0.022(4) -0.004(9)
C(1) 0.041(6) 0.063(10) 0.08(1) -0.002(7) 0.026(8) -0.024(8)
C(2) 0.079(8) 0.04(2) 0.049(6) 0.003(9) 0.036(6) -0.001(6)
C(3) 0.053(7) 0.060(9) 0.072(9) -0.019(7) 0.023(8) -0.028(8)
C(4) 0.054(7) 0.07(1) 0.044(7) -0.023(8) 0.017(7) -0.035(7)
C(5) 0.031(7) 0.065(10) 0.10(1) 0.010(6) 0.024(8) 0.002(9)
C(6) 0.043(7) 0.040(8) 0.046(7) -0.020(6) 0.002(6) 0.003(5)
C(7) 0.046(6) 0.031(7) 0.033(5) -0.014(6) -0.002(5) -0.001(5)
C(8) 0.057(7) 0.038(7) 0.047(5) -0.011(6) 0.031(6) -0.012(5)
C(9) 0.068(8) 0.044(8) 0.046(5) -0.018(5) 0.038(7) -0.024(6)
C(10) 0.066(8) 0.043(8) 0.036(6) -0.017(5) 0.019(6) -0.011(5)
C(11) 0.048(7) 0.041(8) 0.027(6) -0.004(5) -0.004(4) -0.009(5)
C(12) 0.051(7) 0.08(2) 0.041(6) -0.014(7) 0.008(5) 0.022(7)
C(13) 0.08(1) 0.12(1) 0.057(8) 0.018(9) 0.037(8) 0.001(7)

loop_
_atom_site_label
_atom_site_fract_x
_atom_site_fract_y
_atom_site_fract_z
_atom_site_U_iso_or_equiv
_atom_site_occupancy
_atom_site_thermal_displace_type
_atom_site_calc_flag
Os(1) 0.32140(5) 0.294(3) 0.63901(4) 0.02832(9) 1.000 Uani d
F(1) 0.862(1) 0.122(3) 0.8473(9) 0.107(4) 1.000 Uani d
F(2) 1.081(1) 0.214(3) 0.971(1) 0.136(5) 1.000 Uani d
F(3) 0.991(2) 0.063(3) 1.056(1) 0.122(5) 1.000 Uani d
O(1) 0.1977(9) 0.392(3) 0.5060(7) 0.047(3) 1.000 Uani d
O(2) 0.434(1) 0.164(3) 0.729(1) 0.048(3) 1.000 Uani d
O(3) 0.505(1) 0.415(3) 0.718(1) 0.039(3) 1.000 Uani d
O(4) 0.2538(9) 0.360(3) 0.7807(7) 0.042(2) 1.000 Uani d
O(5) 0.9277(9) 0.301(4) 1.1478(7) 0.089(3) 1.000 Uani d
N(1) 0.388(1) 0.208(3) 0.4713(10) 0.039(3) 1.000 Uani d
N(2) 0.123(1) 0.153(3) 0.5621(10) 0.036(3) 1.000 Uani d
N(3) 0.7241(10) 0.308(4) 0.9344(8) 0.045(3) 1.000 Uani d
C(1) 0.559(1) 0.178(3) 0.520(1) 0.060(4) 1.000 Uani d
C(2) 0.350(1) 0.276(4) 0.346(1) 0.052(5) 1.000 Uani d
C(3) 0.289(2) 0.085(3) 0.436(1) 0.062(4) 1.000 Uani d
C(4) 0.130(2) 0.101(3) 0.432(1) 0.058(4) 1.000 Uani d
C(5) -0.036(1) 0.220(3) 0.521(2) 0.067(5) 1.000 Uani d
C(6) 0.139(1) 0.054(3) 0.666(1) 0.048(4) 1.000 Uani d
C(7) 0.512(1) 0.468(3) 0.843(1) 0.042(3) 1.000 Uani d
C(8) 0.344(1) 0.465(3) 0.857(1) 0.044(3) 1.000 Uani d
C(9) 0.387(2) 0.439(3) 1.012(1) 0.048(4) 1.000 Uani d
C(10) 0.522(1) 0.343(3) 1.045(1) 0.049(4) 1.000 Uani d
C(11) 0.630(1) 0.398(3) 0.971(1) 0.045(3) 1.000 Uani d
C(12) 0.865(2) 0.266(3) 1.027(1) 0.061(5) 1.000 Uani d
C(13) 0.950(2) 0.168(4) 0.970(2) 0.082(6) 1.000 Uani d
H(1a) 0.6021 0.1330 0.6019 0.077 1.000 Uiso c
H(1b) 0.5887 0.1350 0.4492 0.077 1.000 Uiso c
H(1c) 0.6256 0.2610 0.5356 0.077 1.000 Uiso c
H(2a) 0.4161 0.3570 0.3674 0.060 1.000 Uiso c
H(2b) 0.3790 0.2304 0.2821 0.060 1.000 Uiso c
H(2c) 0.2434 0.3016 0.3098 0.060 1.000 Uiso c
H(3a) 0.2912 0.0445 0.3540 0.083 1.000 Uiso c
H(3b) 0.3458 0.0201 0.5121 0.083 1.000 Uiso c
H(4a) 0.0665 0.0176 0.4109 0.069 1.000 Uiso c
H(4b) 0.0660 0.1550 0.3526 0.069 1.000 Uiso c
H(5b) -0.0461 0.2959 0.4544 0.087 1.000 Uiso c
H(5c) -0.1294 0.1725 0.4772 0.087 1.000 Uiso c
H(5a) -0.0498 0.2676 0.5990 0.087 1.000 Uiso c
H(6b) 0.2345 0.0099 0.6849 0.059 1.000 Uiso c
H(6c) 0.1350 0.0919 0.7470 0.059 1.000 Uiso c
H(6a) 0.0496 -0.0054 0.6288 0.059 1.000 Uiso c
H(7) 0.5504 0.5592 0.8476 0.051 1.000 Uiso c
H(8) 0.2874 0.5570 0.8272 0.059 1.000 Uiso c
H(9a) 0.4292 0.5177 1.0720 0.057 1.000 Uiso c
H(9b) 0.3020 0.4087 1.0314 0.057 1.000 Uiso c
H(10a) 0.5820 0.3324 1.1424 0.055 1.000 Uiso c
H(10b) 0.4819 0.2623 1.0050 0.055 1.000 Uiso c
H(11) 0.7036 0.4641 1.0359 0.051 1.000 Uiso c

loop_
_atom_type_symbol
_atom_type_oxidation_number
_atom_type_number_in_cell
_atom_type_scat_dispersion_real
_atom_type_scat_dispersion_imag
_atom_type_scat_source
C 0 26 0.003 0.002
;International Tables for Crystallography
(1992, Vol. C, Tables 4.2.6.8 and 6.1.1.1)
;
H 0 48 0.000 0.000
;International Tables for Crystallography
(1992, Vol. C, Table 6.1.1.2)
;
O 0 10 0.011 0.006
;International Tables for Crystallography
(1992, Vol. C, Tables 4.2.6.8 and 6.1.1.1)
;
N 0 6 0.006 0.003
;International Tables for Crystallography
(1992, Vol. C, Tables 4.2.6.8 and 6.1.1.1)
;
F 0 6 0.017 0.010
;International Tables for Crystallography
(1992, Vol. C, Tables 4.2.6.8 and 6.1.1.1)
;
Os 0 2 -1.216 7.603
;International Tables for Crystallography
(1992, Vol. C, Tables 4.2.6.8 and 6.1.1.1)
;

loop_
_geom_angle_atom_site_label_1
_geom_angle_atom_site_label_2
_geom_angle_atom_site_label_3
_geom_angle
_geom_angle_publ_flag
O(1) Os(1) O(2) 162.1(6) yes
O(1) Os(1) O(3) 98.2(5) yes
O(1) Os(1) O(4) 96.4(5) yes
O(1) Os(1) N(1) 83.8(5) yes
O(1) Os(1) N(2) 85.1(4) yes
O(2) Os(1) O(3) 92.5(5) yes
O(2) Os(1) O(4) 98.8(6) yes
O(2) Os(1) N(1) 80.4(6) yes
O(2) Os(1) N(2) 84.5(5) yes
O(3) Os(1) O(4) 85.6(5) yes
O(3) Os(1) N(1) 98.2(5) yes
O(3) Os(1) N(2) 176.7(5) yes
O(4) Os(1) N(1) 176.2(5) yes
O(4) Os(1) N(2) 93.5(4) yes
N(1) Os(1) N(2) 82.8(5) yes
Os(1) O(3) C(7) 111.4(10) yes
Os(1) O(4) C(8) 115.0(9) yes
Os(1) N(1) C(1) 112.4(9) yes
Os(1) N(1) C(2) 118(1) yes
Os(1) N(1) C(3) 102.5(10) yes
C(1) N(1) C(2) 105(1) yes
C(1) N(1) C(3) 110(1) yes
C(2) N(1) C(3) 106(1) yes
Os(1) N(2) C(4) 105.1(10) yes
Os(1) N(2) C(5) 110.4(10) yes
Os(1) N(2) C(6) 111.1(8) yes
C(4) N(2) C(5) 106(1) yes
C(4) N(2) C(6) 113(1) yes
C(5) N(2) C(6) 110(1) yes
C(11) N(3) C(12) 121(1) yes
N(1) C(1) H(1a) 116.1 no
N(1) C(1) H(1b) 113.4 no
N(1) C(1) H(1c) 110.5 no
H(1a) C(1) H(1b) 109.4 no
H(1a) C(1) H(1c) 105.1 no
H(1b) C(1) H(1c) 100.9 no
N(1) C(2) H(2a) 107.6 no
N(1) C(2) H(2b) 111.8 no
N(1) C(2) H(2c) 111.3 no
H(2a) C(2) H(2b) 106.1 no
H(2a) C(2) H(2c) 106.6 no
H(2b) C(2) H(2c) 113.0 no
N(1) C(3) C(4) 113(1) yes
N(1) C(3) H(3a) 111.9 no
N(1) C(3) H(3b) 107.4 no
C(4) C(3) H(3a) 112.7 no
C(4) C(3) H(3b) 107.2 no
H(3a) C(3) H(3b) 103.2 no
N(2) C(4) C(3) 114(1) yes
N(2) C(4) H(4a) 107.0 no
N(2) C(4) H(4b) 110.1 no
C(3) C(4) H(4a) 112.7 no
C(3) C(4) H(4b) 110.2 no
H(4a) C(4) H(4b) 102.0 no
N(2) C(5) H(5b) 111.8 no
N(2) C(5) H(5c) 118.7 no
N(2) C(5) H(5a) 113.8 no
H(5b) C(5) H(5c) 104.1 no
H(5b) C(5) H(5a) 99.5 no
H(5c) C(5) H(5a) 106.8 no
N(2) C(6) H(6b) 108.7 no
N(2) C(6) H(6c) 110.4 no
N(2) C(6) H(6a) 108.5 no
H(6b) C(6) H(6c) 111.9 no
H(6b) C(6) H(6a) 109.1 no
H(6c) C(6) H(6a) 108.2 no
O(3) C(7) C(8) 112(1) yes
O(3) C(7) C(11) 112(1) yes
O(3) C(7) H(7) 108.3 no
C(8) C(7) C(11) 105(1) yes
C(8) C(7) H(7) 109.9 no
C(11) C(7) H(7) 107.2 no
O(4) C(8) C(7) 109(1) yes
O(4) C(8) C(9) 108(1) yes
O(4) C(8) H(8) 114.5 no
C(7) C(8) C(9) 104(1) yes
C(7) C(8) H(8) 109.0 no
C(9) C(8) H(8) 111.4 no
C(8) C(9) C(10) 102(1) yes
C(8) C(9) H(9a) 113.0 no
C(8) C(9) H(9b) 113.5 no
C(10) C(9) H(9a) 108.5 no
C(10) C(9) H(9b) 113.0 no
H(9a) C(9) H(9b) 106.9 no
C(9) C(10) C(11) 104(1) yes
C(9) C(10) H(10a) 113.1 no
C(9) C(10) H(10b) 110.6 no
C(11) C(10) H(10a) 110.9 no
C(11) C(10) H(10b) 108.2 no
H(10a) C(10) H(10b) 109.2 no
N(3) C(11) C(7) 111(1) yes
N(3) C(11) C(10) 116(1) yes
N(3) C(11) H(11) 108.7 no
C(7) C(11) C(10) 104(1) yes
C(7) C(11) H(11) 108.0 no
C(10) C(11) H(11) 107.2 no
O(5) C(12) N(3) 125(2) yes
O(5) C(12) C(13) 119(1) yes
N(3) C(12) C(13) 114(1) yes
F(1) C(13) F(2) 110(1) yes
F(1) C(13) F(3) 105(2) yes
F(1) C(13) C(12) 114(1) yes
F(2) C(13) F(3) 106(1) yes
F(2) C(13) C(12) 110(2) yes
F(3) C(13) C(12) 109(1) yes

loop_
_geom_bond_atom_site_label_1
_geom_bond_atom_site_label_2
_geom_bond_distance
_geom_bond_publ_flag
Os(1) O(1) 1.733(9) yes
Os(1) O(2) 1.73(1) yes
Os(1) O(3) 1.99(1) yes
Os(1) O(4) 1.929(8) yes
Os(1) N(1) 2.25(1) yes
Os(1) N(2) 2.21(1) yes
F(1) C(13) 1.31(2) yes
F(2) C(13) 1.28(3) yes
F(3) C(13) 1.36(3) yes
O(3) C(7) 1.40(2) yes
O(4) C(8) 1.42(2) yes
O(5) C(12) 1.22(2) yes
N(1) C(1) 1.47(2) yes
N(1) C(2) 1.41(2) yes
N(1) C(3) 1.51(2) yes
N(2) C(4) 1.49(2) yes
N(2) C(5) 1.50(2) yes
N(2) C(6) 1.46(2) yes
N(3) C(11) 1.41(3) yes
N(3) C(12) 1.34(2) yes
C(1) H(1a) 0.92 no
C(1) H(1b) 0.98 no
C(1) H(1c) 1.03 no
C(2) H(2a) 1.01 no
C(2) H(2b) 0.93 no
C(2) H(2c) 0.93 no
C(3) C(4) 1.43(2) yes
C(3) H(3a) 0.96 no
C(3) H(3b) 1.02 no
C(4) H(4a) 1.01 no
C(4) H(4b) 0.98 no
C(5) H(5b) 1.03 no
C(5) H(5c) 0.93 no
C(5) H(5a) 1.00 no
C(6) H(6b) 0.93 no
C(6) H(6c) 0.94 no
C(6) H(6a) 0.97 no
C(7) C(8) 1.58(2) yes
C(7) C(11) 1.54(2) yes
C(7) H(7) 1.00 no
C(8) C(9) 1.53(2) yes
C(8) H(8) 1.07 no
C(9) C(10) 1.51(2) yes
C(9) H(9a) 1.01 no
C(9) H(9b) 0.92 no
C(10) C(11) 1.56(2) yes
C(10) H(10a) 0.96 no
C(10) H(10b) 0.94 no
C(11) H(11) 1.01 no
C(12) C(13) 1.53(3) yes

loop_
_geom_contact_atom_site_label_1
_geom_contact_atom_site_label_2
_geom_contact_distance
_geom_contact_site_symmetry_2
_geom_contact_publ_flag
F(2) O(4) 3.32(2) 1_655 no
F(2) C(9) 3.52(2) 1_655 no
F(3) C(9) 3.46(2) 2_647 no
F(3) C(12) 3.58(2) 2_747 no
O(1) C(6) 3.34(2) 2_556 no
O(2) C(9) 3.47(2) 2_647 no
O(3) C(3) 3.39(2) 2_656 no
O(3) C(1) 3.58(2) 2_656 no
O(5) C(6) 3.46(3) 2_657 no
O(5) C(4) 3.50(3) 1_656 no
O(5) C(2) 3.58(2) 1_656 no

loop_
_geom_torsion_atom_site_label_1
_geom_torsion_atom_site_label_2
_geom_torsion_atom_site_label_3
_geom_torsion_atom_site_label_4
_geom_torsion
_geom_torsion_publ_flag
Os(1) O(3) C(7) C(8) -22(1) no
Os(1) O(3) C(7) C(11) 97(1) no
Os(1) O(4) C(8) C(7) -20(1) no
Os(1) O(4) C(8) C(9) -132(1) no
Os(1) N(1) C(3) C(4) 40(1) no
Os(1) N(2) C(4) C(3) 36(1) no
F(1) C(13) C(12) O(5) 169(2) no
F(1) C(13) C(12) N(3) -11(3) no
F(2) C(13) C(12) O(5) -64(3) no
F(2) C(13) C(12) N(3) 114(2) no
F(3) C(13) C(12) O(5) 51(3) no
F(3) C(13) C(12) N(3) -128(2) no
O(1) Os(1) O(3) C(7) 105(1) no
O(1) Os(1) O(4) C(8) -90.5(10) no
O(1) Os(1) N(1) C(1) 140(1) no
O(1) Os(1) N(1) C(2) 16(1) no
O(1) Os(1) N(1) C(3) -100.9(10) no
O(1) Os(1) N(2) C(4) 74(1) no
O(1) Os(1) N(2) C(5) -39(1) no
O(1) Os(1) N(2) C(6) -162(1) no
O(2) Os(1) O(3) C(7) -89(1) no
O(2) Os(1) O(4) C(8) 99.1(10) no
O(2) Os(1) N(1) C(1) -48(1) no
O(2) Os(1) N(1) C(2) -172(1) no
O(2) Os(1) N(1) C(3) 70.5(10) no
O(2) Os(1) N(2) C(4) -90(1) no
O(2) Os(1) N(2) C(5) 154(1) no
O(2) Os(1) N(2) C(6) 32(1) no
O(3) Os(1) O(4) C(8) 7.3(10) no
O(3) Os(1) N(1) C(1) 43(1) no
O(3) Os(1) N(1) C(2) -80(1) no
O(3) Os(1) N(1) C(3) 161.7(10) no
O(3) Os(1) N(2) C(4) -116(9) no
O(3) Os(1) N(2) C(5) 129(9) no
O(3) Os(1) N(2) C(6) 7(10) no
O(3) C(7) C(8) O(4) 28(1) no
O(3) C(7) C(8) C(9) 143(1) no
O(3) C(7) C(11) N(3) 9(2) no
O(3) C(7) C(11) C(10) -117(1) no
O(4) Os(1) O(3) C(7) 9(1) no
O(4) Os(1) N(1) C(1) -126(6) no
O(4) Os(1) N(1) C(2) 109(7) no
O(4) Os(1) N(1) C(3) -8(7) no
O(4) Os(1) N(2) C(4) 170(1) no
O(4) Os(1) N(2) C(5) 56(1) no
O(4) Os(1) N(2) C(6) -66(1) no
O(4) C(8) C(7) C(11) -95(1) no
O(4) C(8) C(9) C(10) 76(1) no
O(5) C(12) N(3) C(11) -1(4) no
N(1) Os(1) O(3) C(7) -169(1) no
N(1) Os(1) O(4) C(8) 177(6) no
N(1) Os(1) N(2) C(4) -9.8(10) no
N(1) Os(1) N(2) C(5) -124(1) no
N(1) Os(1) N(2) C(6) 113(1) no
N(1) C(3) C(4) N(2) -56(2) no
N(2) Os(1) O(3) C(7) -63(9) no
N(2) Os(1) O(4) C(8) -175.9(9) no
N(2) Os(1) N(1) C(1) -133(1) no
N(2) Os(1) N(1) C(2) 102(1) no
N(2) Os(1) N(1) C(3) -15.1(9) no
N(3) C(11) C(7) C(8) 133(1) no
N(3) C(11) C(10) C(9) -154(1) no
C(1) N(1) C(3) C(4) 160(1) no
C(2) N(1) C(3) C(4) -84(1) no
C(3) C(4) N(2) C(5) 153(1) no
C(3) C(4) N(2) C(6) -84(1) no
C(7) C(8) C(9) C(10) -39(1) no
C(7) C(11) N(3) C(12) 158(2) no
C(7) C(11) C(10) C(9) -31(1) no
C(8) C(7) C(11) C(10) 6(1) no
C(8) C(9) C(10) C(11) 43(1) no
C(9) C(8) C(7) C(11) 19(1) no
C(10) C(11) N(3) C(12) -81(2) no
C(11) N(3) C(12) C(13) 178(2) no
